data_4071104
loop_
_publ_author_name
'Gosiewska, Silvia'
'Martinez Herreras, Sara'
'Lutz, Martin'
'Spek, Anthony L.'
'Havenith, Remco W. A.'
'van Klink, Gerard P. M.'
'van Koten, Gerard'
'Gebbink, Robertus J. M. Klein'

_publ_section_title
;
 Synthesis, Structure, and Catalytic Performance of Diastereopure
 Five-Coordinated NCN-Pincer Palladium(II) Complexes Bearing Bulky Amino
 Acid Substituents
;
_journal_issue 11
_journal_name_full Organometallics
_journal_page_first 2549
_journal_paper_doi 10.1021/om701261q
_journal_volume 27
_journal_year 2008
_chemical_absolute_configuration ad
_chemical_formula_moiety 'C42 H43 N2 O2 Pd, F6 P'
_chemical_formula_sum 'C42 H43 F6 N2 O2 P Pd'
_chemical_formula_weight 859.15
_chemical_name_systematic
; 
 ? 
;
_space_group_IT_number 92
_symmetry_cell_setting tetragonal
_symmetry_space_group_name_Hall 'P 4abw 2nw'
_symmetry_space_group_name_H-M 'P 41 21 2'
_atom_sites_solution_hydrogens difmap
_atom_sites_solution_primary direct
_atom_sites_solution_secondary difmap
_audit_creation_method SHELXL-97
_cell_angle_alpha 90.00
_cell_angle_beta 90.00
_cell_angle_gamma 90.00
_cell_formula_units_Z 4
_cell_length_a 10.4019(1)
_cell_length_b 10.4019(1)
_cell_length_c 34.9279(3)
_cell_measurement_reflns_used 53331
_cell_measurement_temperature 150(2)
_cell_measurement_theta_max 27.48
_cell_measurement_theta_min 1.02
_cell_volume 3779.18(6)
_computing_cell_refinement HKL2000
_computing_data_collection 'Nonius COLLECT'
_computing_data_reduction 'HKL2000, Sortav'
_computing_structure_refinement 'SHELXL-97 (Sheldrick, 1997)'
_computing_structure_solution 'coordinated from s3356a'
_diffrn_ambient_temperature 150(2)
_diffrn_measured_fraction_theta_full 0.994
_diffrn_measured_fraction_theta_max 0.994
_diffrn_measurement_device_type 'Nonius KappaCCD'
_diffrn_radiation_monochromator graphite
_diffrn_radiation_source 'rotating anode'
_diffrn_radiation_type MoK\a
_diffrn_radiation_wavelength 0.71073
_diffrn_reflns_av_R_equivalents 0.0332
_diffrn_reflns_av_sigmaI/netI 0.0298
_diffrn_reflns_limit_h_max 11
_diffrn_reflns_limit_h_min -12
_diffrn_reflns_limit_k_max 12
_diffrn_reflns_limit_k_min -13
_diffrn_reflns_limit_l_max 41
_diffrn_reflns_limit_l_min -45
_diffrn_reflns_number 20886
_diffrn_reflns_theta_full 27.46
_diffrn_reflns_theta_max 27.46
_diffrn_reflns_theta_min 2.28
_exptl_absorpt_coefficient_mu 0.603
_exptl_absorpt_correction_T_max 0.883
_exptl_absorpt_correction_T_min 0.817
_exptl_absorpt_correction_type multi-scan
_exptl_crystal_colour yellow
_exptl_crystal_density_diffrn 1.510
_exptl_crystal_density_method 'not measured'
_exptl_crystal_description block
_exptl_crystal_F_000 1760
_exptl_crystal_size_max 0.51
_exptl_crystal_size_mid 0.51
_exptl_crystal_size_min 0.21
_refine_diff_density_max 0.571
_refine_diff_density_min -0.503
_refine_diff_density_rms 0.057
_refine_ls_abs_structure_details 'Flack H D (1983), Acta Cryst. A39, 876-881'
_refine_ls_abs_structure_Flack -0.01(3)
_refine_ls_extinction_method none
_refine_ls_goodness_of_fit_ref 1.047
_refine_ls_hydrogen_treatment mixed
_refine_ls_matrix_type full
_refine_ls_number_parameters 250
_refine_ls_number_reflns 4310
_refine_ls_number_restraints 21
_refine_ls_restrained_S_all 1.056
_refine_ls_R_factor_all 0.0335
_refine_ls_R_factor_gt 0.0296
_refine_ls_shift/su_max 0.006
_refine_ls_shift/su_mean 0.000
_refine_ls_structure_factor_coef Fsqd
_refine_ls_weighting_details 'calc w=1/[\s^2^(Fo^2^)+(0.0359P)^2^+2.4796P] where P=(Fo^2^+2Fc^2^)/3'
_refine_ls_weighting_scheme calc
_refine_ls_wR_factor_gt 0.0717
_refine_ls_wR_factor_ref 0.0743
_reflns_number_gt 3968
_reflns_number_total 4310
_reflns_threshold_expression I>2\s(I)
_cod_data_source_file om701261q-file002.cif
_cod_data_source_block s3348a
_cod_database_code 4071104

loop_
_symmetry_equiv_pos_as_xyz
'x, y, z'
'-y+1/2, x+1/2, z+1/4'
'-x, -y, z+1/2'
'y+1/2, -x+1/2, z+3/4'
'x+1/2, -y+1/2, -z+3/4'
'y, x, -z'
'-x+1/2, y+1/2, -z+1/4'
'-y, -x, -z+1/2'

loop_
_atom_site_label
_atom_site_type_symbol
_atom_site_fract_x
_atom_site_fract_y
_atom_site_fract_z
_atom_site_U_iso_or_equiv
_atom_site_adp_type
_atom_site_occupancy
_atom_site_symmetry_multiplicity
_atom_site_calc_flag
_atom_site_refinement_flags
Pd1 Pd 0.222842(17) 0.222842(17) 0.0000 0.02145(8) Uani 1 2 d S
O1 O 0.38810(19) 0.33562(19) 0.04567(6) 0.0320(4) Uani 1 1 d .
H1O H 0.459(4) 0.380(4) 0.0440(10) 0.051(11) Uiso 1 1 d .
N1 N 0.3259(2) 0.0729(2) 0.02872(6) 0.0265(5) Uani 1 1 d .
C1 C 0.0924(2) 0.0924(2) 0.0000 0.0275(7) Uani 1 2 d S
C2 C 0.1091(3) -0.0138(3) 0.02373(8) 0.0287(6) Uani 1 1 d .
C3 C 0.0143(3) -0.1081(3) 0.02302(9) 0.0391(7) Uani 1 1 d .
H3 H 0.0232 -0.1830 0.0384 0.047 Uiso 1 1 calc R
C4 C -0.0930(3) -0.0930(3) 0.0000 0.0438(10) Uani 1 2 d S
H4 H -0.1576 -0.1576 0.0000 0.053 Uiso 1 2 calc SR
C5 C 0.2260(3) -0.0092(3) 0.04834(7) 0.0319(6) Uani 1 1 d .
H5A H 0.2598 -0.0971 0.0523 0.038 Uiso 1 1 calc R
H5B H 0.2043 0.0279 0.0736 0.038 Uiso 1 1 calc R
C6 C 0.3926(3) -0.0044(3) -0.00175(9) 0.0341(6) Uani 1 1 d .
H6A H 0.3389 -0.0108 -0.0251 0.041 Uiso 1 1 calc R
H6B H 0.4124 -0.0922 0.0075 0.041 Uiso 1 1 calc R
C7 C 0.5141(3) 0.0700(3) -0.00959(8) 0.0392(7) Uani 1 1 d .
H7A H 0.4968 0.1460 -0.0259 0.047 Uiso 1 1 calc R
H7B H 0.5795 0.0153 -0.0222 0.047 Uiso 1 1 calc R
C8 C 0.5577(3) 0.1100(3) 0.03045(8) 0.0357(6) Uani 1 1 d .
H8A H 0.5974 0.1965 0.0299 0.043 Uiso 1 1 calc R
H8B H 0.6211 0.0480 0.0407 0.043 Uiso 1 1 calc R
C9 C 0.4338(3) 0.1108(3) 0.05537(7) 0.0287(5) Uani 1 1 d .
H9 H 0.4424 0.0429 0.0755 0.034 Uiso 1 1 calc R
C10 C 0.4096(2) 0.2412(3) 0.07550(7) 0.0263(5) Uani 1 1 d .
C11 C 0.5231(2) 0.2790(3) 0.10121(7) 0.0285(5) Uani 1 1 d .
C12 C 0.5326(3) 0.4056(3) 0.11345(9) 0.0375(7) Uani 1 1 d .
H12 H 0.4743 0.4677 0.1037 0.045 Uiso 1 1 calc R
C13 C 0.6253(3) 0.4434(3) 0.13955(10) 0.0430(7) Uani 1 1 d .
H13 H 0.6307 0.5306 0.1475 0.052 Uiso 1 1 calc R
C14 C 0.7103(3) 0.3531(3) 0.15408(9) 0.0423(7) Uani 1 1 d .
H14 H 0.7740 0.3785 0.1720 0.051 Uiso 1 1 calc R
C15 C 0.7025(3) 0.2266(3) 0.14250(8) 0.0394(7) Uani 1 1 d .
H15 H 0.7610 0.1649 0.1525 0.047 Uiso 1 1 calc R
C16 C 0.6095(3) 0.1894(3) 0.11633(8) 0.0338(6) Uani 1 1 d .
H16 H 0.6044 0.1020 0.1086 0.041 Uiso 1 1 calc R
C17 C 0.2903(2) 0.2405(2) 0.10084(7) 0.0236(5) Uani 1 1 d .
C18 C 0.1811(3) 0.3114(2) 0.09189(8) 0.0286(6) Uani 1 1 d .
H18 H 0.1799 0.3619 0.0692 0.034 Uiso 1 1 calc R
C19 C 0.0734(3) 0.3096(3) 0.11561(8) 0.0332(6) Uani 1 1 d .
H19 H -0.0010 0.3574 0.1088 0.040 Uiso 1 1 calc R
C20 C 0.0748(3) 0.2378(3) 0.14918(8) 0.0322(6) Uani 1 1 d .
H20 H 0.0017 0.2368 0.1655 0.039 Uiso 1 1 calc R
C21 C 0.1832(3) 0.1680(3) 0.15864(7) 0.0317(6) Uani 1 1 d .
H21 H 0.1848 0.1192 0.1816 0.038 Uiso 1 1 calc R
C22 C 0.2891(3) 0.1685(3) 0.13494(7) 0.0288(5) Uani 1 1 d .
H22 H 0.3627 0.1194 0.1417 0.035 Uiso 1 1 calc R
P1 P 0.60126(6) 0.60126(6) 0.0000 0.0315(2) Uani 1 2 d SD
F1 F 0.6011(2) 0.74702(19) 0.01011(10) 0.0971(11) Uani 1 1 d DU
F2 F 0.4489(2) 0.6009(2) 0.00713(9) 0.0826(8) Uani 1 1 d DU
F3 F 0.6187(5) 0.5679(4) 0.04241(7) 0.1384(16) Uani 1 1 d DU

loop_
_atom_site_aniso_label
_atom_site_aniso_U_11
_atom_site_aniso_U_22
_atom_site_aniso_U_33
_atom_site_aniso_U_23
_atom_site_aniso_U_13
_atom_site_aniso_U_12
Pd1 0.01828(9) 0.01828(9) 0.02777(12) 0.00241(8) -0.00241(8) -0.00050(10)
O1 0.0252(10) 0.0293(10) 0.0415(11) 0.0198(8) 0.0004(8) -0.0013(9)
N1 0.0246(10) 0.0243(11) 0.0306(11) 0.0070(9) -0.0012(9) 0.0043(9)
C1 0.0233(10) 0.0233(10) 0.0358(18) -0.0022(13) 0.0022(13) -0.0033(14)
C2 0.0303(14) 0.0211(13) 0.0347(14) -0.0016(11) 0.0069(11) -0.0019(11)
C3 0.0496(19) 0.0248(14) 0.0427(17) -0.0032(13) 0.0129(15) -0.0074(13)
C4 0.0423(15) 0.0423(15) 0.047(2) -0.0087(19) 0.0087(19) -0.026(2)
C5 0.0369(14) 0.0233(12) 0.0357(13) 0.0099(10) 0.0023(13) 0.0004(13)
C6 0.0343(14) 0.0314(13) 0.0366(14) -0.0023(13) 0.0011(13) 0.0125(11)
C7 0.0311(15) 0.055(2) 0.0311(14) 0.0029(13) 0.0009(12) 0.0102(13)
C8 0.0242(14) 0.0497(18) 0.0332(14) 0.0051(13) -0.0021(12) 0.0103(12)
C9 0.0255(13) 0.0305(14) 0.0301(13) 0.0082(11) -0.0029(11) 0.0057(11)
C10 0.0223(12) 0.0247(14) 0.0320(12) 0.0096(10) -0.0004(10) 0.0031(10)
C11 0.0213(12) 0.0305(12) 0.0337(12) 0.0073(12) 0.0014(10) -0.0019(12)
C12 0.0315(15) 0.0299(15) 0.0512(17) 0.0063(13) -0.0001(13) 0.0000(12)
C13 0.0399(17) 0.0355(16) 0.0535(18) -0.0023(15) 0.0032(15) -0.0095(13)
C14 0.0317(16) 0.056(2) 0.0389(16) -0.0067(14) -0.0035(13) -0.0073(15)
C15 0.0285(15) 0.0501(17) 0.0396(15) -0.0025(14) -0.0055(11) 0.0081(14)
C16 0.0315(14) 0.0340(16) 0.0359(14) 0.0011(12) -0.0048(12) 0.0057(12)
C17 0.0218(11) 0.0189(12) 0.0301(12) 0.0027(9) -0.0023(9) -0.0018(10)
C18 0.0270(13) 0.0251(14) 0.0338(13) 0.0026(10) -0.0010(10) 0.0020(10)
C19 0.0262(13) 0.0312(15) 0.0422(15) -0.0022(12) -0.0004(12) 0.0029(11)
C20 0.0283(13) 0.0323(15) 0.0362(13) -0.0057(12) 0.0058(11) -0.0074(12)
C21 0.0369(16) 0.0281(13) 0.0300(12) 0.0020(11) -0.0002(11) -0.0090(11)
C22 0.0275(13) 0.0242(12) 0.0347(13) 0.0043(10) -0.0005(12) 0.0000(11)
P1 0.0340(3) 0.0340(3) 0.0266(4) -0.0040(4) 0.0040(4) -0.0117(4)
F1 0.0437(12) 0.0287(11) 0.219(4) -0.0191(15) 0.0044(17) -0.0036(9)
F2 0.0445(12) 0.0762(16) 0.127(2) -0.0156(15) 0.0350(14) -0.0145(11)
F3 0.235(4) 0.140(3) 0.0397(13) 0.0017(16) -0.0259(19) 0.078(3)

loop_
_atom_type_symbol
_atom_type_description
_atom_type_scat_dispersion_real
_atom_type_scat_dispersion_imag
_atom_type_scat_source
C C 0.0033 0.0016 'International Tables Vol C Tables 4.2.6.8 and 6.1.1.4'
H H 0.0000 0.0000 'International Tables Vol C Tables 4.2.6.8 and 6.1.1.4'
F F 0.0171 0.0103 'International Tables Vol C Tables 4.2.6.8 and 6.1.1.4'
N N 0.0061 0.0033 'International Tables Vol C Tables 4.2.6.8 and 6.1.1.4'
O O 0.0106 0.0060 'International Tables Vol C Tables 4.2.6.8 and 6.1.1.4'
P P 0.1023 0.0942 'International Tables Vol C Tables 4.2.6.8 and 6.1.1.4'
Pd Pd -0.9988 1.0072 'International Tables Vol C Tables 4.2.6.8 and 6.1.1.4'

loop_
_geom_angle_atom_site_label_1
_geom_angle_atom_site_label_2
_geom_angle_atom_site_label_3
_geom_angle
_geom_angle_site_symmetry_1
_geom_angle_site_symmetry_3
C1 Pd1 N1 80.73(6) . 6
C1 Pd1 N1 80.73(6) . .
N1 Pd1 N1 161.47(12) 6 .
C10 O1 H1O 106(2) . .
C6 N1 C5 109.7(2) . .
C6 N1 C9 103.5(2) . .
C5 N1 C9 112.29(19) . .
C6 N1 Pd1 106.80(16) . .
C5 N1 Pd1 106.25(16) . .
C9 N1 Pd1 118.05(16) . .
C2 C1 C2 123.5(3) 6 .
C2 C1 Pd1 118.26(17) 6 .
C2 C1 Pd1 118.26(17) . .
C3 C2 C1 117.5(3) . .
C3 C2 C5 127.7(3) . .
C1 C2 C5 114.8(2) . .
C4 C3 C2 120.1(3) . .
C4 C3 H3 119.9 . .
C2 C3 H3 119.9 . .
C3 C4 C3 121.3(4) 6 .
C3 C4 H4 119.3 6 .
C3 C4 H4 119.3 . .
C2 C5 N1 108.6(2) . .
C2 C5 H5A 110.0 . .
N1 C5 H5A 110.0 . .
C2 C5 H5B 110.0 . .
N1 C5 H5B 110.0 . .
H5A C5 H5B 108.4 . .
N1 C6 C7 103.9(2) . .
N1 C6 H6A 111.0 . .
C7 C6 H6A 111.0 . .
N1 C6 H6B 111.0 . .
C7 C6 H6B 111.0 . .
H6A C6 H6B 109.0 . .
C6 C7 C8 102.8(2) . .
C6 C7 H7A 111.2 . .
C8 C7 H7A 111.2 . .
C6 C7 H7B 111.2 . .
C8 C7 H7B 111.2 . .
H7A C7 H7B 109.1 . .
C7 C8 C9 105.6(2) . .
C7 C8 H8A 110.6 . .
C9 C8 H8A 110.6 . .
C7 C8 H8B 110.6 . .
C9 C8 H8B 110.6 . .
H8A C8 H8B 108.8 . .
N1 C9 C10 112.8(2) . .
N1 C9 C8 105.6(2) . .
C10 C9 C8 113.2(2) . .
N1 C9 H9 108.4 . .
C10 C9 H9 108.4 . .
C8 C9 H9 108.4 . .
O1 C10 C17 107.16(19) . .
O1 C10 C11 111.5(2) . .
C17 C10 C11 106.7(2) . .
O1 C10 C9 107.0(2) . .
C17 C10 C9 113.1(2) . .
C11 C10 C9 111.4(2) . .
C12 C11 C16 118.0(3) . .
C12 C11 C10 118.6(2) . .
C16 C11 C10 123.0(3) . .
C13 C12 C11 121.5(3) . .
C13 C12 H12 119.3 . .
C11 C12 H12 119.3 . .
C12 C13 C14 119.6(3) . .
C12 C13 H13 120.2 . .
C14 C13 H13 120.2 . .
C15 C14 C13 120.1(3) . .
C15 C14 H14 119.9 . .
C13 C14 H14 119.9 . .
C14 C15 C16 120.1(3) . .
C14 C15 H15 120.0 . .
C16 C15 H15 120.0 . .
C15 C16 C11 120.8(3) . .
C15 C16 H16 119.6 . .
C11 C16 H16 119.6 . .
C18 C17 C22 117.7(2) . .
C18 C17 C10 122.2(2) . .
C22 C17 C10 120.1(2) . .
C17 C18 C19 121.1(2) . .
C17 C18 H18 119.5 . .
C19 C18 H18 119.5 . .
C20 C19 C18 120.1(3) . .
C20 C19 H19 120.0 . .
C18 C19 H19 120.0 . .
C21 C20 C19 119.5(3) . .
C21 C20 H20 120.3 . .
C19 C20 H20 120.3 . .
C22 C21 C20 120.4(3) . .
C22 C21 H21 119.8 . .
C20 C21 H21 119.8 . .
C21 C22 C17 121.2(3) . .
C21 C22 H22 119.4 . .
C17 C22 H22 119.4 . .
F3 P1 F3 171.3(4) . 6
F3 P1 F1 90.1(2) . .
F3 P1 F1 95.9(2) 6 .
F3 P1 F1 95.9(2) . 6
F3 P1 F1 90.1(2) 6 6
F1 P1 F1 93.09(18) . 6
F3 P1 F2 85.81(19) . 6
F3 P1 F2 88.1(2) 6 6
F1 P1 F2 175.82(18) . 6
F1 P1 F2 88.03(12) 6 6
F3 P1 F2 88.1(2) . .
F3 P1 F2 85.81(19) 6 .
F1 P1 F2 88.03(12) . .
F1 P1 F2 175.82(18) 6 .
F2 P1 F2 91.14(18) 6 .

loop_
_geom_bond_atom_site_label_1
_geom_bond_atom_site_label_2
_geom_bond_distance
_geom_bond_site_symmetry_2
Pd1 C1 1.918(3) .
Pd1 N1 2.142(2) 6
Pd1 N1 2.142(2) .
O1 C10 1.449(3) .
O1 H1O 0.88(4) .
N1 C6 1.503(4) .
N1 C5 1.509(3) .
N1 C9 1.510(3) .
C1 C2 1.393(3) 6
C1 C2 1.393(3) .
C2 C3 1.391(4) .
C2 C5 1.490(4) .
C3 C4 1.385(4) .
C3 H3 0.9500 .
C4 C3 1.385(4) 6
C4 H4 0.9500 .
C5 H5A 0.9900 .
C5 H5B 0.9900 .
C6 C7 1.508(4) .
C6 H6A 0.9900 .
C6 H6B 0.9900 .
C7 C8 1.528(4) .
C7 H7A 0.9900 .
C7 H7B 0.9900 .
C8 C9 1.555(4) .
C8 H8A 0.9900 .
C8 H8B 0.9900 .
C9 C10 1.548(4) .
C9 H9 1.0000 .
C10 C17 1.524(3) .
C10 C11 1.534(4) .
C11 C12 1.388(4) .
C11 C16 1.399(4) .
C12 C13 1.384(5) .
C12 H12 0.9500 .
C13 C14 1.385(5) .
C13 H13 0.9500 .
C14 C15 1.379(5) .
C14 H14 0.9500 .
C15 C16 1.387(4) .
C15 H15 0.9500 .
C16 H16 0.9500 .
C17 C18 1.390(4) .
C17 C22 1.407(3) .
C18 C19 1.393(4) .
C18 H18 0.9500 .
C19 C20 1.390(4) .
C19 H19 0.9500 .
C20 C21 1.382(4) .
C20 H20 0.9500 .
C21 C22 1.378(4) .
C21 H21 0.9500 .
C22 H22 0.9500 .
P1 F3 1.532(2) .
P1 F3 1.532(2) 6
P1 F1 1.557(2) .
P1 F1 1.557(2) 6
P1 F2 1.604(2) 6
P1 F2 1.604(2) .

loop_
_geom_hbond_atom_site_label_D
_geom_hbond_atom_site_label_H
_geom_hbond_atom_site_label_A
_geom_hbond_distance_DH
_geom_hbond_distance_HA
_geom_hbond_distance_DA
_geom_hbond_angle_DHA
_geom_hbond_site_symmetry_A
O1 H1O F2 0.88(4) 2.42(4) 3.113(3) 136(3) 6

loop_
_geom_torsion_atom_site_label_1
_geom_torsion_atom_site_label_2
_geom_torsion_atom_site_label_3
_geom_torsion_atom_site_label_4
_geom_torsion
_geom_torsion_site_symmetry_1
_geom_torsion_site_symmetry_4
C1 Pd1 N1 C6 89.66(16) . .
N1 Pd1 N1 C6 89.66(16) 6 .
C1 Pd1 N1 C5 -27.34(15) . .
N1 Pd1 N1 C5 -27.33(15) 6 .
C1 Pd1 N1 C9 -154.42(17) . .
N1 Pd1 N1 C9 -154.41(17) 6 .
N1 Pd1 C1 C2 14.20(14) 6 6
N1 Pd1 C1 C2 -165.80(14) . 6
N1 Pd1 C1 C2 -165.80(14) 6 .
N1 Pd1 C1 C2 14.19(14) . .
C2 C1 C2 C3 0.7(2) 6 .
Pd1 C1 C2 C3 -179.3(2) . .
C2 C1 C2 C5 -176.8(3) 6 .
Pd1 C1 C2 C5 3.2(3) . .
C1 C2 C3 C4 -1.5(4) . .
C5 C2 C3 C4 175.7(2) . .
C2 C3 C4 C3 0.8(2) . 6
C3 C2 C5 N1 155.8(3) . .
C1 C2 C5 N1 -27.0(3) . .
C6 N1 C5 C2 -79.9(3) . .
C9 N1 C5 C2 165.6(2) . .
Pd1 N1 C5 C2 35.2(2) . .
C5 N1 C6 C7 -162.0(2) . .
C9 N1 C6 C7 -42.0(3) . .
Pd1 N1 C6 C7 83.3(2) . .
N1 C6 C7 C8 41.3(3) . .
C6 C7 C8 C9 -24.7(3) . .
C6 N1 C9 C10 149.8(2) . .
C5 N1 C9 C10 -92.0(3) . .
Pd1 N1 C9 C10 32.1(3) . .
C6 N1 C9 C8 25.7(3) . .
C5 N1 C9 C8 143.9(2) . .
Pd1 N1 C9 C8 -92.0(2) . .
C7 C8 C9 N1 -0.5(3) . .
C7 C8 C9 C10 -124.4(3) . .
N1 C9 C10 O1 -55.9(3) . .
C8 C9 C10 O1 64.0(3) . .
N1 C9 C10 C17 61.9(3) . .
C8 C9 C10 C17 -178.3(2) . .
N1 C9 C10 C11 -178.0(2) . .
C8 C9 C10 C11 -58.1(3) . .
O1 C10 C11 C12 44.2(3) . .
C17 C10 C11 C12 -72.5(3) . .
C9 C10 C11 C12 163.7(2) . .
O1 C10 C11 C16 -143.0(2) . .
C17 C10 C11 C16 100.3(3) . .
C9 C10 C11 C16 -23.5(3) . .
C16 C11 C12 C13 0.6(4) . .
C10 C11 C12 C13 173.8(3) . .
C11 C12 C13 C14 -0.4(5) . .
C12 C13 C14 C15 0.1(5) . .
C13 C14 C15 C16 -0.1(5) . .
C14 C15 C16 C11 0.3(5) . .
C12 C11 C16 C15 -0.6(4) . .
C10 C11 C16 C15 -173.4(3) . .
O1 C10 C17 C18 6.0(3) . .
C11 C10 C17 C18 125.6(3) . .
C9 C10 C17 C18 -111.6(3) . .
O1 C10 C17 C22 -172.7(2) . .
C11 C10 C17 C22 -53.2(3) . .
C9 C10 C17 C22 69.6(3) . .
C22 C17 C18 C19 -1.0(4) . .
C10 C17 C18 C19 -179.7(2) . .
C17 C18 C19 C20 1.1(4) . .
C18 C19 C20 C21 -0.4(4) . .
C19 C20 C21 C22 -0.4(4) . .
C20 C21 C22 C17 0.5(4) . .
C18 C17 C22 C21 0.2(4) . .
C10 C17 C22 C21 179.0(2) . .
